data_1511162
loop_
_publ_author_name
'He, M.'
'Liang, J.K.'
'Yang, Z.'
'Chen, X.L.'
'Chen, J.R.'

_publ_section_title
;
 The crystal structure of alpha-(Sr Ga B O4)
;
_journal_name_full 'Crystal Research and Technology'
_journal_page_first 634
_journal_page_last 642
_journal_paper_doi 10.1002/crat.200310235
_journal_volume 39
_journal_year 2004
_chemical_formula_sum 'B Ga O4 Sr'
_chemical_name_systematic 'Sr (Ga B O4)'
_space_group_IT_number 56
_symmetry_space_group_name_Hall '-P 2ab 2ac'
_symmetry_space_group_name_H-M 'P c c n'
_cell_angle_alpha 90
_cell_angle_beta 90
_cell_angle_gamma 90
_cell_formula_units_Z 8
_cell_length_a 15.3154
_cell_length_b 8.9186
_cell_length_c 5.813
_cell_volume 794.009
_citation_journal_id_ASTM CRTEDF
_cod_data_source_file boron0-1_266.cif
_cod_data_source_block B1Ga1O4Sr1
_cod_original_cell_volume 794.0089
_cod_original_formula_sum 'B1 Ga1 O4 Sr1'
_cod_database_code 1511162

loop_
_symmetry_equiv_pos_as_xyz
x,y,z
-x+1/2,-y+1/2,z
x+1/2,-y,-z+1/2
-x,y+1/2,-z+1/2
-x,-y,-z
x-1/2,y-1/2,-z
-x-1/2,y,z-1/2
x,-y-1/2,z-1/2

loop_
_atom_site_label
_atom_site_type_symbol
_atom_site_fract_x
_atom_site_fract_y
_atom_site_fract_z
_atom_site_occupancy
_atom_site_U_iso_or_equiv
B1 B+3 0.87 0.017 0.358 1 0.0
Ga1 Ga+3 0.9479 0.2571 0.1253 1 0.0
O2 O-2 0.8242 0.6115 0.8986 1 0.0
O3 O-2 0.975 0.76 0.126 1 0.0
Sr1 Sr+2 0.8477 0.8869 0.8871 1 0.0
O4 O-2 0.8858 0.0722 0.5706 1 0.0
O1 O-2 0.8753 0.0973 0.1618 1 0.0
